data_2231840
loop_
_publ_author_name
'Li, Kang-kang'
'Zhang, Chun'
'Xu, Wei'

_publ_section_title
;
 \m-Oxalato-bis[bis(2,2'-bipyridine)manganese(II)] bis(perchlorate)
 2,2'-bipyridine solvate
;
_journal_issue 10
_journal_name_full 'Acta Crystallographica Section E'
_journal_page_first m1443
_journal_page_last m1444
_journal_paper_doi 10.1107/S1600536811038475
_journal_volume 67
_journal_year 2011
_chemical_formula_iupac '[Mn2 (C2 O4) (C10 H8 N2)4] (Cl O4)2, C10 H8 N2'
_chemical_formula_moiety 'C42 H32 Mn2 N8 O4 2+, 2(Cl O4 -), C10 H8 N2'
_chemical_formula_sum 'C52 H40 Cl2 Mn2 N10 O12'
_chemical_formula_weight 1177.72
_chemical_name_systematic
;
\m-Oxalato-bis[bis(2,2'-bipyridine)manganese(II)] bis(perchlorate)
2,2'-bipyridine solvate
;
_space_group_IT_number 2
_symmetry_cell_setting triclinic
_symmetry_space_group_name_Hall '-P 1'
_symmetry_space_group_name_H-M 'P -1'
_atom_sites_solution_hydrogens geom
_atom_sites_solution_primary direct
_atom_sites_solution_secondary difmap
_audit_creation_method SHELXL-97
_cell_angle_alpha 98.87(3)
_cell_angle_beta 102.73(3)
_cell_angle_gamma 98.89(3)
_cell_formula_units_Z 1
_cell_length_a 9.4959(19)
_cell_length_b 11.974(2)
_cell_length_c 12.183(2)
_cell_measurement_reflns_used 12924
_cell_measurement_temperature 293(2)
_cell_measurement_theta_max 27.46
_cell_measurement_theta_min 3.09
_cell_volume 1309.3(5)
_computing_cell_refinement 'RAPID-AUTO (Rigaku, 1998)'
_computing_data_collection 'RAPID-AUTO (Rigaku, 1998)'
_computing_data_reduction 'CrystalStructure (Rigaku/MSC, 2004)'
_computing_molecular_graphics 'SHELXTL (Sheldrick, 2008)'
_computing_publication_material 'SHELXL97 (Sheldrick, 2008)'
_computing_structure_refinement 'SHELXL97 (Sheldrick, 2008)'
_computing_structure_solution 'SHELXS97 (Sheldrick, 2008)'
_diffrn_ambient_temperature 293(2)
_diffrn_detector_area_resol_mean 0
_diffrn_measured_fraction_theta_full 0.991
_diffrn_measured_fraction_theta_max 0.980
_diffrn_measurement_device_type 'Rigaku R-AXIS RAPID'
_diffrn_measurement_method '\w scans'
_diffrn_radiation_monochromator graphite
_diffrn_radiation_source 'fine-focus sealed tube'
_diffrn_radiation_type MoK\a
_diffrn_radiation_wavelength 0.71073
_diffrn_reflns_av_R_equivalents 0.0713
_diffrn_reflns_av_sigmaI/netI 0.1039
_diffrn_reflns_limit_h_max 11
_diffrn_reflns_limit_h_min -12
_diffrn_reflns_limit_k_max 15
_diffrn_reflns_limit_k_min -15
_diffrn_reflns_limit_l_max 15
_diffrn_reflns_limit_l_min 0
_diffrn_reflns_number 12924
_diffrn_reflns_theta_full 25.50
_diffrn_reflns_theta_max 27.46
_diffrn_reflns_theta_min 3.09
_diffrn_standards_decay_% 0
_diffrn_standards_interval_time 0
_diffrn_standards_number 0
_exptl_absorpt_coefficient_mu 0.657
_exptl_absorpt_correction_T_max 0.949
_exptl_absorpt_correction_T_min 0.888
_exptl_absorpt_correction_type multi-scan
_exptl_absorpt_process_details '(ABSCOR; Higashi, 1995)'
_exptl_crystal_colour yellow
_exptl_crystal_density_diffrn 1.494
_exptl_crystal_density_method 'not measured'
_exptl_crystal_description needle
_exptl_crystal_F_000 602
_exptl_crystal_size_max 0.180
_exptl_crystal_size_mid 0.150
_exptl_crystal_size_min 0.080
_refine_diff_density_max 0.556
_refine_diff_density_min -0.640
_refine_ls_extinction_coef 0.012(3)
_refine_ls_extinction_method none
_refine_ls_goodness_of_fit_ref 1.057
_refine_ls_hydrogen_treatment constr
_refine_ls_matrix_type full
_refine_ls_number_parameters 363
_refine_ls_number_reflns 5884
_refine_ls_number_restraints 19
_refine_ls_restrained_S_all 1.061
_refine_ls_R_factor_all 0.1815
_refine_ls_R_factor_gt 0.0719
_refine_ls_shift/su_max 0.001
_refine_ls_shift/su_mean 0.000
_refine_ls_structure_factor_coef Fsqd
_refine_ls_weighting_details 'calc w=1/[\s^2^(Fo^2^)+(0.0890P)^2^+0.5905P] where P=(Fo^2^+2Fc^2^)/3'
_refine_ls_weighting_scheme calc
_refine_ls_wR_factor_gt 0.1595
_refine_ls_wR_factor_ref 0.2213
_reflns_number_gt 2595
_reflns_number_total 5884
_reflns_threshold_expression >2sigma(I)
_cod_data_source_file bv2191.cif
_cod_data_source_block I
_cod_original_cell_volume 1309.3(4)
_cod_database_code 2231840
_cod_database_fobs_code 2231840

loop_
_symmetry_equiv_pos_as_xyz
'x, y, z'
'-x, -y, -z'

loop_
_atom_site_type_symbol
_atom_site_label
_atom_site_fract_x
_atom_site_fract_y
_atom_site_fract_z
_atom_site_U_iso_or_equiv
_atom_site_adp_type
_atom_site_calc_flag
_atom_site_refinement_flags
_atom_site_occupancy
_atom_site_symmetry_multiplicity
_atom_site_disorder_assembly
_atom_site_disorder_group
Mn Mn 0.77417(7) 0.80535(6) 0.43285(6) 0.0524(2) Uani d . 1 1 . .
O O1 1.0049(3) 0.8552(3) 0.5191(3) 0.0646(9) Uani d . 1 1 . .
O O2 0.8238(4) 0.9833(3) 0.4166(3) 0.0656(10) Uani d . 1 1 . .
N N1 0.5323(4) 0.7980(3) 0.3806(3) 0.0528(10) Uani d . 1 1 . .
N N2 0.7025(4) 0.8552(3) 0.5946(3) 0.0518(10) Uani d . 1 1 . .
N N3 0.8122(4) 0.7399(4) 0.2610(3) 0.0575(11) Uani d . 1 1 . .
N N4 0.7828(5) 0.6195(3) 0.4244(4) 0.0612(11) Uani d . 1 1 . .
C C1 1.0521(5) 0.9651(5) 0.5285(4) 0.0559(12) Uani d . 1 1 . .
C C2 0.4504(5) 0.7646(4) 0.2734(4) 0.0615(14) Uani d . 1 1 . .
H H2A 0.4965 0.7409 0.2165 0.074 Uiso calc R 1 1 . .
C C3 0.3028(5) 0.7630(5) 0.2415(5) 0.0692(16) Uani d . 1 1 . .
H H3A 0.2501 0.7391 0.1652 0.083 Uiso calc R 1 1 . .
C C4 0.2351(6) 0.7973(5) 0.3248(5) 0.0683(15) Uani d . 1 1 . .
H H4A 0.1347 0.7971 0.3060 0.082 Uiso calc R 1 1 . .
C C5 0.3167(5) 0.8326(4) 0.4381(5) 0.0604(14) Uani d . 1 1 . .
H H5A 0.2717 0.8569 0.4956 0.072 Uiso calc R 1 1 . .
C C6 0.4655(4) 0.8313(4) 0.4643(4) 0.0455(11) Uani d . 1 1 . .
C C7 0.5631(5) 0.8696(4) 0.5814(4) 0.0467(11) Uani d . 1 1 . .
C C8 0.5134(6) 0.9182(4) 0.6734(4) 0.0596(13) Uani d . 1 1 . .
H H8A 0.4160 0.9269 0.6633 0.072 Uiso calc R 1 1 . .
C C9 0.6107(6) 0.9531(5) 0.7790(5) 0.0719(15) Uani d . 1 1 . .
H H9A 0.5794 0.9863 0.8413 0.086 Uiso calc R 1 1 . .
C C10 0.7533(6) 0.9394(5) 0.7935(4) 0.0730(16) Uani d . 1 1 . .
H H10A 0.8200 0.9630 0.8650 0.088 Uiso calc R 1 1 . .
C C11 0.7952(5) 0.8899(5) 0.6999(4) 0.0634(14) Uani d . 1 1 . .
H H11A 0.8920 0.8797 0.7094 0.076 Uiso calc R 1 1 . .
C C12 0.8303(5) 0.8059(5) 0.1841(5) 0.0707(15) Uani d . 1 1 . .
H H12A 0.8101 0.8797 0.1959 0.085 Uiso calc R 1 1 . .
C C13 0.8775(6) 0.7691(6) 0.0886(5) 0.0819(18) Uani d . 1 1 . .
H H13A 0.8916 0.8176 0.0376 0.098 Uiso calc R 1 1 . .
C C14 0.9030(7) 0.6600(6) 0.0704(5) 0.088(2) Uani d . 1 1 . .
H H14A 0.9341 0.6329 0.0058 0.105 Uiso calc R 1 1 . .
C C15 0.8829(6) 0.5888(6) 0.1476(5) 0.0798(17) Uani d . 1 1 . .
H H15A 0.9001 0.5141 0.1354 0.096 Uiso calc R 1 1 . .
C C16 0.8367(5) 0.6314(5) 0.2431(4) 0.0589(13) Uani d . 1 1 . .
C C17 0.8178(5) 0.5641(4) 0.3330(4) 0.0607(13) Uani d . 1 1 . .
C C18 0.8351(7) 0.4510(5) 0.3256(6) 0.0823(17) Uani d . 1 1 . .
H H18A 0.8578 0.4128 0.2612 0.099 Uiso calc R 1 1 . .
C C19 0.8190(8) 0.3959(6) 0.4123(6) 0.101(2) Uani d . 1 1 . .
H H19A 0.8333 0.3205 0.4082 0.121 Uiso calc R 1 1 . .
C C20 0.7821(8) 0.4499(6) 0.5054(6) 0.104(2) Uani d . 1 1 . .
H H20A 0.7685 0.4124 0.5648 0.124 Uiso calc R 1 1 . .
C C21 0.7657(7) 0.5624(5) 0.5081(5) 0.0921(19) Uani d . 1 1 . .
H H21A 0.7414 0.6008 0.5716 0.110 Uiso calc R 1 1 . .
N N5 0.4060(6) 0.5170(4) 0.1117(4) 0.0831(14) Uani d . 1 1 . .
C C22 0.4831(6) 0.4685(4) 0.0451(4) 0.0628(14) Uani d . 1 1 . .
C C23 0.5290(6) 0.3666(5) 0.0573(5) 0.0717(15) Uani d . 1 1 . .
H H23A 0.5821 0.3352 0.0089 0.086 Uiso calc R 1 1 . .
C C24 0.4953(7) 0.3123(6) 0.1416(6) 0.097(2) Uani d . 1 1 . .
H H24A 0.5254 0.2434 0.1514 0.116 Uiso calc R 1 1 . .
C C25 0.4184(8) 0.3597(6) 0.2100(6) 0.100(2) Uani d . 1 1 . .
H H25A 0.3943 0.3242 0.2679 0.120 Uiso calc R 1 1 . .
C C26 0.3756(8) 0.4618(6) 0.1930(6) 0.105(2) Uani d . 1 1 . .
H H26A 0.3225 0.4939 0.2410 0.127 Uiso calc R 1 1 . .
Cl Cl 0.83136(16) 0.15993(14) 0.10897(12) 0.0850(5) Uani d D 1 1 . .
O O3 0.9051(4) 0.0736(3) 0.0794(3) 0.1224(18) Uani d D 1 1 A .
O O4A 0.7113(5) 0.1554(5) 0.0196(4) 0.234(4) Uani d PD 0.852(6) 1 A 1
O O5A 0.9245(6) 0.2664(3) 0.1272(6) 0.264(5) Uani d PD 0.852(6) 1 A 1
O O6A 0.7863(5) 0.1514(5) 0.2073(3) 0.132(2) Uani d PD 0.852(6) 1 A 1
O O4B 0.6882(5) 0.1108(7) 0.1053(9) 0.234(4) Uani d PD 0.148(6) 1 A 2
O O5B 0.8299(12) 0.2336(6) 0.0324(6) 0.264(5) Uani d PD 0.148(6) 1 A 2
O O6B 0.9008(10) 0.2202(7) 0.2182(5) 0.132(2) Uani d PD 0.148(6) 1 A 2

loop_
_atom_site_aniso_label
_atom_site_aniso_U_11
_atom_site_aniso_U_22
_atom_site_aniso_U_33
_atom_site_aniso_U_12
_atom_site_aniso_U_13
_atom_site_aniso_U_23
Mn 0.0525(4) 0.0465(4) 0.0593(5) 0.0092(3) 0.0215(3) 0.0030(3)
O1 0.0597(19) 0.051(2) 0.082(2) 0.0115(16) 0.0223(17) 0.0052(18)
O2 0.063(2) 0.060(2) 0.075(2) 0.0095(18) 0.0201(18) 0.0123(18)
N1 0.058(2) 0.045(2) 0.053(2) 0.0108(18) 0.0187(19) -0.0015(18)
N2 0.046(2) 0.058(2) 0.051(2) 0.0095(18) 0.0127(17) 0.0115(19)
N3 0.055(2) 0.064(3) 0.056(2) 0.015(2) 0.0181(19) 0.008(2)
N4 0.088(3) 0.044(2) 0.059(2) 0.014(2) 0.035(2) 0.006(2)
C1 0.051(3) 0.072(3) 0.052(3) 0.023(2) 0.019(2) 0.012(2)
C2 0.060(3) 0.065(3) 0.051(3) 0.007(3) 0.014(2) -0.008(3)
C3 0.052(3) 0.075(4) 0.067(3) 0.007(3) -0.002(3) 0.004(3)
C4 0.050(3) 0.063(3) 0.089(4) 0.011(3) 0.014(3) 0.014(3)
C5 0.052(3) 0.057(3) 0.073(3) 0.012(2) 0.023(3) 0.005(3)
C6 0.046(2) 0.037(2) 0.055(3) 0.0058(19) 0.018(2) 0.006(2)
C7 0.052(2) 0.038(2) 0.053(3) 0.005(2) 0.022(2) 0.009(2)
C8 0.071(3) 0.053(3) 0.060(3) 0.016(2) 0.028(3) 0.007(2)
C9 0.101(4) 0.067(4) 0.056(3) 0.019(3) 0.039(3) 0.008(3)
C10 0.089(4) 0.079(4) 0.042(3) 0.005(3) 0.011(3) 0.003(3)
C11 0.058(3) 0.072(4) 0.057(3) 0.009(3) 0.006(2) 0.017(3)
C12 0.068(3) 0.081(4) 0.068(4) 0.012(3) 0.023(3) 0.023(3)
C13 0.090(4) 0.098(5) 0.060(4) 0.014(4) 0.024(3) 0.021(3)
C14 0.090(4) 0.120(6) 0.053(3) 0.014(4) 0.030(3) 0.007(4)
C15 0.089(4) 0.080(4) 0.068(4) 0.016(3) 0.031(3) -0.011(3)
C16 0.059(3) 0.062(3) 0.056(3) 0.014(2) 0.021(2) 0.002(3)
C17 0.067(3) 0.053(3) 0.062(3) 0.010(3) 0.022(3) 0.004(3)
C18 0.112(4) 0.055(4) 0.087(4) 0.024(3) 0.041(4) 0.004(3)
C19 0.148(6) 0.054(4) 0.110(5) 0.029(4) 0.048(5) 0.013(4)
C20 0.174(7) 0.058(4) 0.095(5) 0.021(4) 0.062(5) 0.024(4)
C21 0.148(5) 0.067(4) 0.082(4) 0.029(4) 0.063(4) 0.019(3)
N5 0.129(4) 0.060(3) 0.076(3) 0.022(3) 0.055(3) 0.015(2)
C22 0.076(3) 0.053(3) 0.059(3) 0.011(3) 0.017(3) 0.011(2)
C23 0.087(4) 0.063(4) 0.074(4) 0.023(3) 0.031(3) 0.015(3)
C24 0.123(5) 0.079(4) 0.112(5) 0.035(4) 0.055(4) 0.037(4)
C25 0.152(6) 0.072(4) 0.095(5) 0.020(4) 0.062(4) 0.031(4)
C26 0.161(6) 0.076(5) 0.103(5) 0.036(4) 0.071(5) 0.021(4)
Cl 0.1096(11) 0.0957(11) 0.0654(9) 0.0500(9) 0.0353(8) 0.0140(8)
O3 0.126(3) 0.125(4) 0.112(4) 0.070(3) 0.023(3) -0.023(3)
O4A 0.306(8) 0.325(10) 0.080(4) 0.248(8) -0.035(5) 0.000(5)
O5A 0.403(10) 0.076(5) 0.367(11) -0.036(6) 0.322(9) -0.038(6)
O6A 0.196(6) 0.161(6) 0.080(3) 0.065(5) 0.088(4) 0.044(3)
O4B 0.306(8) 0.325(10) 0.080(4) 0.248(8) -0.035(5) 0.000(5)
O5B 0.403(10) 0.076(5) 0.367(11) -0.036(6) 0.322(9) -0.038(6)
O6B 0.196(6) 0.161(6) 0.080(3) 0.065(5) 0.088(4) 0.044(3)

loop_
_atom_type_symbol
_atom_type_description
_atom_type_scat_dispersion_real
_atom_type_scat_dispersion_imag
_atom_type_scat_source
C C 0.0033 0.0016 'International Tables Vol C Tables 4.2.6.8 and 6.1.1.4'
H H 0.0000 0.0000 'International Tables Vol C Tables 4.2.6.8 and 6.1.1.4'
Cl Cl 0.1484 0.1585 'International Tables Vol C Tables 4.2.6.8 and 6.1.1.4'
Mn Mn 0.3368 0.7283 'International Tables Vol C Tables 4.2.6.8 and 6.1.1.4'
N N 0.0061 0.0033 'International Tables Vol C Tables 4.2.6.8 and 6.1.1.4'
O O 0.0106 0.0060 'International Tables Vol C Tables 4.2.6.8 and 6.1.1.4'

loop_
_geom_angle_atom_site_label_1
_geom_angle_atom_site_label_2
_geom_angle_atom_site_label_3
_geom_angle_site_symmetry_1
_geom_angle_site_symmetry_3
_geom_angle
O1 Mn O2 . . 77.71(13)
O1 Mn N4 . . 91.32(15)
O2 Mn N4 . . 161.81(14)
O1 Mn N1 . . 163.26(13)
O2 Mn N1 . . 92.48(14)
N4 Mn N1 . . 101.34(15)
O1 Mn N3 . . 94.71(14)
O2 Mn N3 . . 92.97(15)
N4 Mn N3 . . 73.29(16)
N1 Mn N3 . . 99.37(14)
O1 Mn N2 . . 93.27(13)
O2 Mn N2 . . 91.44(14)
N4 Mn N2 . . 103.77(15)
N1 Mn N2 . . 73.22(14)
N3 Mn N2 . . 171.55(14)
C1 O1 Mn . . 111.3(3)
C1 O2 Mn 2_776 . 114.1(3)
C2 N1 C6 . . 118.3(4)
C2 N1 Mn . . 124.4(3)
C6 N1 Mn . . 117.3(3)
C7 N2 C11 . . 118.4(4)
C7 N2 Mn . . 116.4(3)
C11 N2 Mn . . 124.2(3)
C12 N3 C16 . . 119.2(4)
C12 N3 Mn . . 123.9(4)
C16 N3 Mn . . 116.3(3)
C21 N4 C17 . . 118.1(5)
C21 N4 Mn . . 124.2(4)
C17 N4 Mn . . 117.5(3)
O2 C1 O1 2_776 . 123.9(4)
O2 C1 C1 2_776 2_776 117.6(6)
O1 C1 C1 . 2_776 118.5(6)
N1 C2 C3 . . 124.2(5)
N1 C2 H2A . . 117.9
C3 C2 H2A . . 117.9
C4 C3 C2 . . 118.0(5)
C4 C3 H3A . . 121.0
C2 C3 H3A . . 121.0
C3 C4 C5 . . 119.7(5)
C3 C4 H4A . . 120.1
C5 C4 H4A . . 120.1
C6 C5 C4 . . 119.2(5)
C6 C5 H5A . . 120.4
C4 C5 H5A . . 120.4
N1 C6 C5 . . 120.7(4)
N1 C6 C7 . . 115.7(4)
C5 C6 C7 . . 123.6(4)
N2 C7 C8 . . 121.5(4)
N2 C7 C6 . . 116.5(4)
C8 C7 C6 . . 122.0(4)
C9 C8 C7 . . 118.7(5)
C9 C8 H8A . . 120.7
C7 C8 H8A . . 120.7
C10 C9 C8 . . 120.4(5)
C10 C9 H9A . . 119.8
C8 C9 H9A . . 119.8
C9 C10 C11 . . 118.1(5)
C9 C10 H10A . . 120.9
C11 C10 H10A . . 120.9
N2 C11 C10 . . 122.9(5)
N2 C11 H11A . . 118.5
C10 C11 H11A . . 118.5
N3 C12 C13 . . 122.7(6)
N3 C12 H12A . . 118.6
C13 C12 H12A . . 118.6
C14 C13 C12 . . 118.3(6)
C14 C13 H13A . . 120.9
C12 C13 H13A . . 120.9
C13 C14 C15 . . 120.4(6)
C13 C14 H14A . . 119.8
C15 C14 H14A . . 119.8
C16 C15 C14 . . 118.6(6)
C16 C15 H15A . . 120.7
C14 C15 H15A . . 120.7
N3 C16 C15 . . 120.8(5)
N3 C16 C17 . . 116.3(4)
C15 C16 C17 . . 122.8(5)
N4 C17 C18 . . 120.8(5)
N4 C17 C16 . . 116.0(4)
C18 C17 C16 . . 123.2(5)
C19 C18 C17 . . 119.8(6)
C19 C18 H18A . . 120.1
C17 C18 H18A . . 120.1
C18 C19 C20 . . 120.6(6)
C18 C19 H19A . . 119.7
C20 C19 H19A . . 119.7
C19 C20 C21 . . 117.2(6)
C19 C20 H20A . . 121.4
C21 C20 H20A . . 121.4
N4 C21 C20 . . 123.6(6)
N4 C21 H21A . . 118.2
C20 C21 H21A . . 118.2
C26 N5 C22 . . 116.4(5)
N5 C22 C23 . . 123.0(5)
N5 C22 C22 . 2_665 115.8(6)
C23 C22 C22 . 2_665 121.2(6)
C24 C23 C22 . . 119.0(5)
C24 C23 H23A . . 120.5
C22 C23 H23A . . 120.5
C25 C24 C23 . . 119.1(6)
C25 C24 H24A . . 120.5
C23 C24 H24A . . 120.5
C24 C25 C26 . . 118.9(7)
C24 C25 H25A . . 120.5
C26 C25 H25A . . 120.5
N5 C26 C25 . . 123.6(6)
N5 C26 H26A . . 118.2
C25 C26 H26A . . 118.2
O6B Cl O5B . . 109.7(4)
O6A Cl O4A . . 109.8(3)
O6A Cl O3 . . 112.2(3)
O6B Cl O3 . . 109.6(4)
O5B Cl O3 . . 109.6(4)
O4A Cl O3 . . 109.2(3)
O6B Cl O4B . . 109.6(4)
O5B Cl O4B . . 109.4(4)
O3 Cl O4B . . 109.0(4)
O6A Cl O5A . . 108.0(3)
O4A Cl O5A . . 108.3(3)
O3 Cl O5A . . 109.2(3)

loop_
_geom_bond_atom_site_label_1
_geom_bond_atom_site_label_2
_geom_bond_site_symmetry_2
_geom_bond_distance
Mn O1 . 2.156(3)
Mn O2 . 2.159(3)
Mn N4 . 2.226(4)
Mn N1 . 2.228(4)
Mn N3 . 2.245(4)
Mn N2 . 2.249(4)
O1 C1 . 1.301(6)
O2 C1 2_776 1.233(5)
N1 C2 . 1.329(6)
N1 C6 . 1.356(5)
N2 C7 . 1.339(5)
N2 C11 . 1.349(6)
N3 C12 . 1.338(6)
N3 C16 . 1.348(6)
N4 C21 . 1.337(7)
N4 C17 . 1.340(6)
C1 O2 2_776 1.233(5)
C1 C1 2_776 1.514(9)
C2 C3 . 1.365(6)
C2 H2A . 0.9300
C3 C4 . 1.361(7)
C3 H3A . 0.9300
C4 C5 . 1.390(7)
C4 H4A . 0.9300
C5 C6 . 1.382(6)
C5 H5A . 0.9300
C6 C7 . 1.480(6)
C7 C8 . 1.391(6)
C8 C9 . 1.370(7)
C8 H8A . 0.9300
C9 C10 . 1.365(7)
C9 H9A . 0.9300
C10 C11 . 1.370(7)
C10 H10A . 0.9300
C11 H11A . 0.9300
C12 C13 . 1.372(8)
C12 H12A . 0.9300
C13 C14 . 1.359(9)
C13 H13A . 0.9300
C14 C15 . 1.387(8)
C14 H14A . 0.9300
C15 C16 . 1.385(7)
C15 H15A . 0.9300
C16 C17 . 1.483(7)
C17 C18 . 1.381(7)
C18 C19 . 1.352(9)
C18 H18A . 0.9300
C19 C20 . 1.359(9)
C19 H19A . 0.9300
C20 C21 . 1.375(8)
C20 H20A . 0.9300
C21 H21A . 0.9300
N5 C26 . 1.330(8)
N5 C22 . 1.333(7)
C22 C23 . 1.376(7)
C22 C22 2_665 1.489(10)
C23 C24 . 1.365(8)
C23 H23A . 0.9300
C24 C25 . 1.342(9)
C24 H24A . 0.9300
C25 C26 . 1.377(9)
C25 H25A . 0.9300
C26 H26A . 0.9300
Cl O6A . 1.371(3)
Cl O6B . 1.378(4)
Cl O5B . 1.378(4)
Cl O4A . 1.380(3)
Cl O3 . 1.382(3)
Cl O4B . 1.383(4)
Cl O5A . 1.391(3)

loop_
_geom_hbond_atom_site_label_D
_geom_hbond_atom_site_label_H
_geom_hbond_atom_site_label_A
_geom_hbond_site_symmetry_A
_geom_hbond_distance_DH
_geom_hbond_distance_HA
_geom_hbond_distance_DA
_geom_hbond_angle_DHA
C5 H5A O1 1_455 0.93 2.61 3.356(6) 137.8
C5 H5A O2 2_676 0.93 2.44 3.243(6) 144.4
C10 H10A O3 1_566 0.93 2.63 3.484(6) 153.4
C18 H18A O5A . 0.93 2.46 3.360(8) 162.4
C23 H23A O4A . 0.93 2.64 3.309(7) 129.0
C11 H11A O6B 2_766 0.93 2.52 3.373(10) 152.0
C14 H14A O5B 2_765 0.93 2.72 3.243(12) 116.8
C18 H18A O5A . 0.93 2.46 3.360(8) 162.4
C18 H18A O5B . 0.93 3.18 4.069(10) 161.0
C19 H19A O6B . 0.93 2.69 3.225(9) 117.3

loop_
_geom_torsion_atom_site_label_1
_geom_torsion_atom_site_label_2
_geom_torsion_atom_site_label_3
_geom_torsion_atom_site_label_4
_geom_torsion_site_symmetry_1
_geom_torsion_site_symmetry_4
_geom_torsion
O2 Mn O1 C1 . . 6.6(3)
N4 Mn O1 C1 . . 171.9(3)
N1 Mn O1 C1 . . -48.6(7)
N3 Mn O1 C1 . . 98.6(3)
N2 Mn O1 C1 . . -84.2(3)
O1 Mn O2 C1 . 2_776 -7.8(3)
N4 Mn O2 C1 . 2_776 -61.8(6)
N1 Mn O2 C1 . 2_776 158.5(3)
N3 Mn O2 C1 . 2_776 -101.9(3)
N2 Mn O2 C1 . 2_776 85.3(3)
O1 Mn N1 C2 . . 145.5(5)
O2 Mn N1 C2 . . 92.1(4)
N4 Mn N1 C2 . . -76.0(4)
N3 Mn N1 C2 . . -1.4(4)
N2 Mn N1 C2 . . -177.2(4)
O1 Mn N1 C6 . . -33.7(7)
O2 Mn N1 C6 . . -87.2(3)
N4 Mn N1 C6 . . 104.7(3)
N3 Mn N1 C6 . . 179.4(3)
N2 Mn N1 C6 . . 3.6(3)
O1 Mn N2 C7 . . 162.3(3)
O2 Mn N2 C7 . . 84.5(3)
N4 Mn N2 C7 . . -105.6(3)
N1 Mn N2 C7 . . -7.7(3)
N3 Mn N2 C7 . . -37.0(12)
O1 Mn N2 C11 . . -6.0(4)
O2 Mn N2 C11 . . -83.7(4)
N4 Mn N2 C11 . . 86.2(4)
N1 Mn N2 C11 . . -175.9(4)
N3 Mn N2 C11 . . 154.8(9)
O1 Mn N3 C12 . . -88.0(4)
O2 Mn N3 C12 . . -10.1(4)
N4 Mn N3 C12 . . -177.9(4)
N1 Mn N3 C12 . . 82.9(4)
N2 Mn N3 C12 . . 111.3(10)
O1 Mn N3 C16 . . 83.1(3)
O2 Mn N3 C16 . . 161.0(3)
N4 Mn N3 C16 . . -6.8(3)
N1 Mn N3 C16 . . -106.0(3)
N2 Mn N3 C16 . . -77.6(11)
O1 Mn N4 C21 . . 86.3(5)
O2 Mn N4 C21 . . 138.6(5)
N1 Mn N4 C21 . . -82.7(5)
N3 Mn N4 C21 . . -179.2(5)
N2 Mn N4 C21 . . -7.4(5)
O1 Mn N4 C17 . . -88.7(4)
O2 Mn N4 C17 . . -36.4(7)
N1 Mn N4 C17 . . 102.3(4)
N3 Mn N4 C17 . . 5.8(3)
N2 Mn N4 C17 . . 177.6(3)
Mn O1 C1 O2 . 2_776 173.2(4)
Mn O1 C1 C1 . 2_776 -5.2(7)
C6 N1 C2 C3 . . 0.9(8)
Mn N1 C2 C3 . . -178.4(4)
N1 C2 C3 C4 . . -0.2(9)
C2 C3 C4 C5 . . 0.1(8)
C3 C4 C5 C6 . . -0.6(8)
C2 N1 C6 C5 . . -1.4(7)
Mn N1 C6 C5 . . 177.9(3)
C2 N1 C6 C7 . . -178.8(4)
Mn N1 C6 C7 . . 0.4(5)
C4 C5 C6 N1 . . 1.2(7)
C4 C5 C6 C7 . . 178.5(4)
C11 N2 C7 C8 . . -0.5(7)
Mn N2 C7 C8 . . -169.4(3)
C11 N2 C7 C6 . . 179.5(4)
Mn N2 C7 C6 . . 10.6(5)
N1 C6 C7 N2 . . -7.3(6)
C5 C6 C7 N2 . . 175.2(4)
N1 C6 C7 C8 . . 172.6(4)
C5 C6 C7 C8 . . -4.8(7)
N2 C7 C8 C9 . . 0.8(7)
C6 C7 C8 C9 . . -179.1(4)
C7 C8 C9 C10 . . -0.5(8)
C8 C9 C10 C11 . . -0.2(9)
C7 N2 C11 C10 . . -0.2(8)
Mn N2 C11 C10 . . 167.8(4)
C9 C10 C11 N2 . . 0.5(8)
C16 N3 C12 C13 . . -2.0(8)
Mn N3 C12 C13 . . 168.8(4)
N3 C12 C13 C14 . . 1.7(9)
C12 C13 C14 C15 . . -0.6(9)
C13 C14 C15 C16 . . -0.1(9)
C12 N3 C16 C15 . . 1.3(7)
Mn N3 C16 C15 . . -170.3(4)
C12 N3 C16 C17 . . 178.6(4)
Mn N3 C16 C17 . . 7.1(5)
C14 C15 C16 N3 . . -0.2(8)
C14 C15 C16 C17 . . -177.4(5)
C21 N4 C17 C18 . . 0.2(8)
Mn N4 C17 C18 . . 175.6(4)
C21 N4 C17 C16 . . -179.5(5)
Mn N4 C17 C16 . . -4.2(6)
N3 C16 C17 N4 . . -2.0(7)
C15 C16 C17 N4 . . 175.3(5)
N3 C16 C17 C18 . . 178.2(5)
C15 C16 C17 C18 . . -4.4(8)
N4 C17 C18 C19 . . -1.1(9)
C16 C17 C18 C19 . . 178.7(6)
C17 C18 C19 C20 . . 1.7(11)
C18 C19 C20 C21 . . -1.5(11)
C17 N4 C21 C20 . . 0.0(10)
Mn N4 C21 C20 . . -175.0(5)
C19 C20 C21 N4 . . 0.6(11)
C26 N5 C22 C23 . . 0.5(9)
C26 N5 C22 C22 . 2_665 -179.7(6)
N5 C22 C23 C24 . . -0.4(9)
C22 C22 C23 C24 2_665 . 179.9(6)
C22 C23 C24 C25 . . 0.1(10)
C23 C24 C25 C26 . . 0.0(11)
C22 N5 C26 C25 . . -0.4(10)
C24 C25 C26 N5 . . 0.2(12)
